data_2224770
loop_
_publ_author_name
'Mei, Qunbo'
'Tong, Bihai'

_publ_section_title
;(4'-Allyloxy-2,2':6',2''-terpyridine-\k^3^<i>N</i>,<i>N</i>',<i>N</i>'')(dibenzoylmethanido-\k^2^<i>O</i>,<i>O</i>')bis(nitrato-\k^2^<i>O</i>,<i>O</i>')neodymium(III)
 acetonitrile solvate
;
_journal_coeditor_code SJ2697
_journal_issue 1
_journal_name_full 'Acta Crystallographica Section E'
_journal_page_first m18
_journal_paper_doi 10.1107/S160053680905185X
_journal_volume 66
_journal_year 2010
_chemical_formula_iupac '[Nd (C15 H11 O2) (N O3)2 (C18 H15 N3 O)] , C2 H3 N'
_chemical_formula_moiety 'C33 H26 N5 Nd O9 , C2 H3 N'
_chemical_formula_sum 'C35 H29 N6 Nd O9'
_chemical_formula_weight 821.88
_chemical_name_systematic
;(4'-Allyloxy-2,2':6',2''-terpyridine-\k^3^<i>N</i>,<i>N</i>',<i>N</i>'')
(dibenzoylmethanido-\k^2^<i>O</i>,<i>O</i>')bis(nitrato-\k^2^<i>O</i>,<i>O</i>')
neodymium(III)
 acetonitrile solvate
;
_space_group_IT_number 14
_symmetry_cell_setting monoclinic
_symmetry_space_group_name_Hall '-P 2yn'
_symmetry_space_group_name_H-M 'P 1 21/n 1'
_atom_sites_solution_hydrogens geom
_atom_sites_solution_primary direct
_atom_sites_solution_secondary difmap
_audit_creation_method SHELXL-97
_cell_angle_alpha 90.00
_cell_angle_beta 103.040(2)
_cell_angle_gamma 90.00
_cell_formula_units_Z 4
_cell_length_a 13.3711(16)
_cell_length_b 16.1009(19)
_cell_length_c 15.9490(19)
_cell_measurement_reflns_used 4901
_cell_measurement_temperature 569(2)
_cell_measurement_theta_max 27.05
_cell_measurement_theta_min 2.20
_cell_volume 3345.1(7)
_computing_cell_refinement 'SAINT (Bruker, 1997)'
_computing_data_collection 'SMART (Bruker, 1997)'
_computing_data_reduction 'SAINT (Bruker, 1997)'
_computing_molecular_graphics 'SHELXTL (Sheldrick, 2008)'
_computing_publication_material 'SHELXTL (Sheldrick, 2008'
_computing_structure_refinement 'SHELXL-97 (Sheldrick, 2008)'
_computing_structure_solution 'SHELXS-97 (Sheldrick, 2008)'
_diffrn_ambient_temperature 569(2)
_diffrn_measured_fraction_theta_full 0.999
_diffrn_measured_fraction_theta_max 0.999
_diffrn_measurement_device_type 'Bruker SMART CCD area-detector'
_diffrn_measurement_method '\f and \w scans'
_diffrn_radiation_monochromator graphite
_diffrn_radiation_source 'fine-focus sealed tube'
_diffrn_radiation_type MoK\a
_diffrn_radiation_wavelength 0.71073
_diffrn_reflns_av_R_equivalents 0.0000
_diffrn_reflns_av_sigmaI/netI 0.0344
_diffrn_reflns_limit_h_max 16
_diffrn_reflns_limit_h_min -16
_diffrn_reflns_limit_k_max 19
_diffrn_reflns_limit_k_min 0
_diffrn_reflns_limit_l_max 19
_diffrn_reflns_limit_l_min 0
_diffrn_reflns_number 6565
_diffrn_reflns_theta_full 26.00
_diffrn_reflns_theta_max 26.00
_diffrn_reflns_theta_min 1.80
_diffrn_standards_number 0
_exptl_absorpt_coefficient_mu 1.618
_exptl_absorpt_correction_T_max 0.6878
_exptl_absorpt_correction_T_min 0.5567
_exptl_absorpt_correction_type multi-scan
_exptl_absorpt_process_details 'SADABS (Bruker, 1997)'
_exptl_crystal_colour blue
_exptl_crystal_density_diffrn 1.632
_exptl_crystal_density_method 'not measured'
_exptl_crystal_description block
_exptl_crystal_F_000 1652
_exptl_crystal_size_max 0.41
_exptl_crystal_size_mid 0.36
_exptl_crystal_size_min 0.25
_refine_diff_density_max 0.906
_refine_diff_density_min -0.461
_refine_ls_extinction_method none
_refine_ls_goodness_of_fit_ref 1.091
_refine_ls_hydrogen_treatment constr
_refine_ls_matrix_type full
_refine_ls_number_parameters 461
_refine_ls_number_reflns 6565
_refine_ls_number_restraints 0
_refine_ls_restrained_S_all 1.091
_refine_ls_R_factor_all 0.0456
_refine_ls_R_factor_gt 0.0288
_refine_ls_shift/su_max 0.002
_refine_ls_shift/su_mean <0.001
_refine_ls_structure_factor_coef Fsqd
_refine_ls_weighting_details 'calc w=1/[\s^2^(Fo^2^)+(0.0298P)^2^+2.1769P] where P=(Fo^2^+2Fc^2^)/3'
_refine_ls_weighting_scheme calc
_refine_ls_wR_factor_gt 0.0627
_refine_ls_wR_factor_ref 0.0694
_reflns_number_gt 5101
_reflns_number_total 6565
_reflns_threshold_expression I>2\s(I)
_cod_data_source_file sj2697.cif
_cod_data_source_block I
_cod_original_sg_symbol_Hall '-P 2yn '
_cod_original_sg_symbol_H-M 'P 21/n'
_cod_database_code 2224770
_cod_database_fobs_code 2224770

loop_
_symmetry_equiv_pos_as_xyz
'x, y, z'
'-x+1/2, y+1/2, -z+1/2'
'-x, -y, -z'
'x-1/2, -y-1/2, z-1/2'

loop_
_atom_site_type_symbol
_atom_site_label
_atom_site_fract_x
_atom_site_fract_y
_atom_site_fract_z
_atom_site_U_iso_or_equiv
_atom_site_adp_type
_atom_site_calc_flag
_atom_site_refinement_flags
_atom_site_occupancy
_atom_site_disorder_assembly
_atom_site_disorder_group
Nd Nd1 0.754510(13) 0.201262(9) 0.532547(11) 0.02286(6) Uani d . 1 . .
O O1 0.65947(18) -0.20624(13) 0.48248(16) 0.0353(6) Uani d . 1 . .
O O2 0.66289(17) 0.31699(12) 0.56350(14) 0.0284(5) Uani d . 1 . .
O O3 0.87760(16) 0.30266(12) 0.59043(15) 0.0297(5) Uani d . 1 . .
O O4 0.7676(2) 0.26540(18) 0.28068(18) 0.0557(8) Uani d . 1 . .
O O5 0.8192(2) 0.18627(14) 0.39321(17) 0.0406(6) Uani d . 1 . .
O O6 0.73546(19) 0.29852(13) 0.40375(16) 0.0359(6) Uani d . 1 . .
O O7 0.6621(2) 0.11468(16) 0.75275(16) 0.0447(7) Uani d . 1 . .
O O8 0.78009(18) 0.16492(16) 0.69217(15) 0.0381(6) Uani d . 1 . .
O O9 0.62830(17) 0.14135(14) 0.61564(15) 0.0343(6) Uani d . 1 . .
N N1 0.91391(19) 0.10513(15) 0.57890(17) 0.0253(6) Uani d . 1 . .
N N2 0.73078(19) 0.04405(15) 0.49459(17) 0.0226(6) Uani d . 1 . .
N N3 0.5878(2) 0.15850(15) 0.42526(17) 0.0272(6) Uani d . 1 . .
N N4 0.7744(2) 0.25116(18) 0.3572(2) 0.0365(7) Uani d . 1 . .
N N5 0.6896(2) 0.13977(17) 0.68938(19) 0.0307(6) Uani d . 1 . .
C C1 1.0065(2) 0.1370(2) 0.6148(2) 0.0303(8) Uani d . 1 . .
H H1A 1.0126 0.1945 0.6190 0.036 Uiso calc R 1 . .
C C2 1.0924(3) 0.0903(2) 0.6457(2) 0.0316(8) Uani d . 1 . .
H H2A 1.1550 0.1154 0.6694 0.038 Uiso calc R 1 . .
C C3 1.0836(3) 0.0049(2) 0.6407(2) 0.0307(8) Uani d . 1 . .
H H3A 1.1403 -0.0289 0.6610 0.037 Uiso calc R 1 . .
C C4 0.9891(2) -0.02924(19) 0.6049(2) 0.0292(7) Uani d . 1 . .
H H4A 0.9817 -0.0867 0.6015 0.035 Uiso calc R 1 . .
C C5 0.9050(2) 0.02128(18) 0.57400(19) 0.0217(7) Uani d . 1 . .
C C6 0.8018(2) -0.01195(18) 0.53183(19) 0.0221(7) Uani d . 1 . .
C C7 0.7835(2) -0.09649(19) 0.5309(2) 0.0266(7) Uani d . 1 . .
H H7A 0.8338 -0.1331 0.5590 0.032 Uiso calc R 1 . .
C C8 0.6886(3) -0.12537(18) 0.4872(2) 0.0273(7) Uani d . 1 . .
C C9 0.6162(2) -0.06896(19) 0.4457(2) 0.0268(7) Uani d . 1 . .
H H9A 0.5529 -0.0873 0.4143 0.032 Uiso calc R 1 . .
C C10 0.6386(2) 0.01495(18) 0.45141(19) 0.0221(7) Uani d . 1 . .
C C11 0.5613(2) 0.07775(19) 0.4104(2) 0.0241(7) Uani d . 1 . .
C C12 0.4668(2) 0.0560(2) 0.3595(2) 0.0306(8) Uani d . 1 . .
H H12A 0.4500 0.0003 0.3488 0.037 Uiso calc R 1 . .
C C13 0.3977(3) 0.1170(2) 0.3246(2) 0.0345(8) Uani d . 1 . .
H H13A 0.3332 0.1029 0.2918 0.041 Uiso calc R 1 . .
C C14 0.4251(3) 0.1991(2) 0.3389(2) 0.0344(8) Uani d . 1 . .
H H14A 0.3804 0.2414 0.3148 0.041 Uiso calc R 1 . .
C C15 0.5201(2) 0.2169(2) 0.3894(2) 0.0312(8) Uani d . 1 . .
H H15A 0.5385 0.2724 0.3994 0.037 Uiso calc R 1 . .
C C16 0.7296(3) -0.2675(2) 0.5289(2) 0.0360(9) Uani d . 1 . .
H H16A 0.6917 -0.3175 0.5357 0.043 Uiso calc R 1 . .
H H16B 0.7602 -0.2464 0.5859 0.043 Uiso calc R 1 . .
C C17 0.8127(3) -0.2887(2) 0.4840(3) 0.0404(9) Uani d . 1 . .
H H17A 0.7947 -0.2985 0.4251 0.048 Uiso calc R 1 . .
C C18 0.9096(3) -0.2942(2) 0.5230(3) 0.0482(10) Uani d . 1 . .
H H18A 0.9297 -0.2846 0.5819 0.058 Uiso calc R 1 . .
H H18B 0.9583 -0.3076 0.4919 0.058 Uiso calc R 1 . .
C C19 0.4968(2) 0.4175(2) 0.5694(2) 0.0303(8) Uani d . 1 . .
H H19A 0.4850 0.3694 0.5364 0.036 Uiso calc R 1 . .
C C20 0.4149(3) 0.4633(2) 0.5825(2) 0.0348(8) Uani d . 1 . .
H H20A 0.3482 0.4463 0.5579 0.042 Uiso calc R 1 . .
C C21 0.4313(3) 0.5348(2) 0.6323(2) 0.0354(8) Uani d . 1 . .
H H21A 0.3761 0.5662 0.6407 0.042 Uiso calc R 1 . .
C C22 0.5302(3) 0.5587(2) 0.6692(2) 0.0330(8) Uani d . 1 . .
H H22A 0.5415 0.6058 0.7038 0.040 Uiso calc R 1 . .
C C23 0.6124(3) 0.5138(2) 0.6556(2) 0.0308(8) Uani d . 1 . .
H H23A 0.6787 0.5312 0.6806 0.037 Uiso calc R 1 . .
C C24 0.5976(2) 0.44244(19) 0.6050(2) 0.0251(7) Uani d . 1 . .
C C25 0.6845(2) 0.39060(19) 0.5897(2) 0.0253(7) Uani d . 1 . .
C C26 0.7840(2) 0.4243(2) 0.6058(2) 0.0285(7) Uani d . 1 . .
H H26 0.7904 0.4809 0.6174 0.034 Uiso calc R 1 . .
C C27 0.8732(2) 0.38068(19) 0.6059(2) 0.0256(7) Uani d . 1 . .
C C28 0.9738(2) 0.4246(2) 0.6312(2) 0.0281(7) Uani d . 1 . .
C C29 0.9844(3) 0.5074(2) 0.6094(3) 0.0413(9) Uani d . 1 . .
H H29A 0.9280 0.5365 0.5785 0.050 Uiso calc R 1 . .
C C30 1.0788(3) 0.5464(2) 0.6338(3) 0.0544(12) Uani d . 1 . .
H H30A 1.0857 0.6012 0.6176 0.065 Uiso calc R 1 . .
C C31 1.1621(3) 0.5051(2) 0.6814(3) 0.0474(10) Uani d . 1 . .
H H31A 1.2248 0.5323 0.6985 0.057 Uiso calc R 1 . .
C C32 1.1530(3) 0.4234(2) 0.7041(2) 0.0378(9) Uani d . 1 . .
H H32A 1.2093 0.3953 0.7368 0.045 Uiso calc R 1 . .
C C33 1.0595(2) 0.3832(2) 0.6780(2) 0.0304(8) Uani d . 1 . .
H H33A 1.0540 0.3276 0.6919 0.036 Uiso calc R 1 . .
N N6 0.6450(3) 0.3229(2) 0.7792(2) 0.0617(10) Uani d . 1 . .
C C34 0.5672(3) 0.2950(2) 0.7485(2) 0.0437(9) Uani d . 1 . .
C C35 0.4712(3) 0.2565(3) 0.7093(3) 0.0672(14) Uani d . 1 . .
H H35A 0.4633 0.2553 0.6480 0.101 Uiso calc R 1 . .
H H35B 0.4159 0.2876 0.7233 0.101 Uiso calc R 1 . .
H H35C 0.4701 0.2007 0.7305 0.101 Uiso calc R 1 . .

loop_
_atom_site_aniso_label
_atom_site_aniso_U_11
_atom_site_aniso_U_22
_atom_site_aniso_U_33
_atom_site_aniso_U_12
_atom_site_aniso_U_13
_atom_site_aniso_U_23
Nd1 0.01860(9) 0.01540(8) 0.03276(10) -0.00015(7) 0.00199(7) -0.00221(8)
O1 0.0337(13) 0.0161(11) 0.0516(15) -0.0058(10) 0.0004(11) -0.0030(11)
O2 0.0249(12) 0.0218(11) 0.0377(13) 0.0013(9) 0.0056(10) -0.0055(10)
O3 0.0175(11) 0.0207(11) 0.0493(14) -0.0011(9) 0.0042(10) -0.0045(11)
O4 0.077(2) 0.0503(17) 0.0436(17) 0.0050(16) 0.0222(16) 0.0098(14)
O5 0.0416(15) 0.0335(14) 0.0478(15) 0.0110(11) 0.0128(12) 0.0039(12)
O6 0.0406(14) 0.0231(11) 0.0472(14) 0.0069(11) 0.0168(12) 0.0005(11)
O7 0.0451(16) 0.0499(16) 0.0405(15) 0.0039(13) 0.0128(13) 0.0123(13)
O8 0.0231(13) 0.0509(15) 0.0372(14) -0.0033(12) -0.0001(11) 0.0041(12)
O9 0.0273(13) 0.0358(13) 0.0363(14) -0.0086(11) 0.0000(11) -0.0002(11)
N1 0.0224(14) 0.0195(13) 0.0330(15) -0.0005(11) 0.0038(12) -0.0016(12)
N2 0.0212(14) 0.0163(12) 0.0287(14) -0.0015(11) 0.0022(11) -0.0001(11)
N3 0.0249(15) 0.0216(14) 0.0329(16) 0.0029(12) 0.0022(12) 0.0002(12)
N4 0.0354(18) 0.0287(17) 0.046(2) -0.0041(14) 0.0112(15) 0.0031(14)
N5 0.0266(16) 0.0260(14) 0.0378(18) 0.0053(12) 0.0035(14) 0.0025(13)
C1 0.0252(18) 0.0207(16) 0.043(2) -0.0014(14) 0.0024(16) -0.0021(15)
C2 0.0236(18) 0.0329(18) 0.0362(19) -0.0023(15) 0.0023(15) -0.0035(16)
C3 0.0244(18) 0.0315(18) 0.0323(19) 0.0083(15) -0.0019(15) 0.0017(15)
C4 0.0295(19) 0.0203(16) 0.0364(19) 0.0010(14) 0.0045(15) 0.0007(14)
C5 0.0232(17) 0.0187(15) 0.0232(16) -0.0002(13) 0.0051(13) -0.0002(13)
C6 0.0171(16) 0.0218(15) 0.0276(17) 0.0012(13) 0.0052(13) -0.0031(13)
C7 0.0253(17) 0.0203(15) 0.0325(18) 0.0027(13) 0.0030(15) -0.0014(14)
C8 0.0304(18) 0.0180(15) 0.0339(19) -0.0020(14) 0.0081(15) -0.0037(14)
C9 0.0204(17) 0.0250(16) 0.0330(18) -0.0030(13) 0.0016(14) -0.0031(14)
C10 0.0201(16) 0.0207(15) 0.0248(16) -0.0021(13) 0.0035(13) -0.0019(13)
C11 0.0224(17) 0.0255(16) 0.0238(16) -0.0017(13) 0.0043(13) -0.0025(13)
C12 0.0250(18) 0.0301(17) 0.0347(19) -0.0038(15) 0.0026(15) 0.0000(15)
C13 0.0221(18) 0.046(2) 0.0308(19) 0.0003(16) -0.0043(15) 0.0022(16)
C14 0.0306(19) 0.0372(19) 0.0336(19) 0.0076(17) 0.0037(15) 0.0069(17)
C15 0.0269(18) 0.0276(18) 0.0360(19) 0.0026(14) 0.0009(15) 0.0003(14)
C16 0.038(2) 0.0177(15) 0.050(2) -0.0010(15) 0.0051(19) 0.0008(16)
C17 0.050(2) 0.0289(19) 0.039(2) 0.0042(17) 0.0052(18) -0.0038(16)
C18 0.055(3) 0.040(2) 0.053(2) 0.016(2) 0.017(2) 0.001(2)
C19 0.0275(18) 0.0242(17) 0.039(2) -0.0009(14) 0.0061(15) -0.0052(15)
C20 0.0235(18) 0.0361(19) 0.045(2) 0.0012(15) 0.0073(16) -0.0022(17)
C21 0.035(2) 0.0285(18) 0.046(2) 0.0088(16) 0.0145(17) 0.0014(16)
C22 0.037(2) 0.0238(17) 0.038(2) 0.0009(15) 0.0098(17) -0.0066(15)
C23 0.0261(18) 0.0256(17) 0.039(2) 0.0000(14) 0.0037(15) -0.0037(15)
C24 0.0260(17) 0.0242(16) 0.0257(17) 0.0034(14) 0.0072(14) 0.0007(13)
C25 0.0266(17) 0.0226(16) 0.0252(17) -0.0001(14) 0.0024(14) 0.0010(13)
C26 0.0213(17) 0.0234(16) 0.038(2) -0.0002(14) 0.0012(15) 0.0002(14)
C27 0.0235(17) 0.0231(16) 0.0272(17) -0.0022(13) -0.0003(14) -0.0014(13)
C28 0.0228(17) 0.0262(17) 0.0346(19) -0.0028(14) 0.0050(15) -0.0073(14)
C29 0.027(2) 0.0290(18) 0.062(3) -0.0025(16) -0.0009(18) 0.0064(18)
C30 0.040(2) 0.033(2) 0.085(3) -0.0126(18) 0.003(2) 0.007(2)
C31 0.026(2) 0.045(2) 0.068(3) -0.0131(18) 0.0032(19) -0.003(2)
C32 0.0223(18) 0.041(2) 0.046(2) 0.0005(16) 0.0007(16) -0.0059(18)
C33 0.0257(18) 0.0282(17) 0.0362(19) -0.0008(14) 0.0048(15) -0.0040(15)
N6 0.067(3) 0.061(2) 0.047(2) -0.009(2) -0.007(2) 0.0015(18)
C34 0.050(3) 0.047(2) 0.033(2) 0.006(2) 0.0069(19) 0.0003(19)
C35 0.044(3) 0.080(4) 0.074(3) -0.006(3) 0.006(3) 0.007(3)

loop_
_atom_type_symbol
_atom_type_description
_atom_type_scat_dispersion_real
_atom_type_scat_dispersion_imag
_atom_type_scat_source
C C 0.0033 0.0016 'International Tables Vol C Tables 4.2.6.8 and 6.1.1.4'
H H 0.0000 0.0000 'International Tables Vol C Tables 4.2.6.8 and 6.1.1.4'
N N 0.0061 0.0033 'International Tables Vol C Tables 4.2.6.8 and 6.1.1.4'
Nd Nd -0.1943 3.0179 'International Tables Vol C Tables 4.2.6.8 and 6.1.1.4'
O O 0.0106 0.0060 'International Tables Vol C Tables 4.2.6.8 and 6.1.1.4'

loop_
_geom_angle_atom_site_label_1
_geom_angle_atom_site_label_2
_geom_angle_atom_site_label_3
_geom_angle_site_symmetry_1
_geom_angle_site_symmetry_3
_geom_angle
_geom_angle_publ_flag
O2 Nd1 O3 . . 73.64(7) ?
O2 Nd1 O6 . . 73.70(7) ?
O3 Nd1 O6 . . 79.86(8) ?
O2 Nd1 O9 . . 75.72(7) ?
O3 Nd1 O9 . . 122.89(8) ?
O6 Nd1 O9 . . 133.74(8) ?
O2 Nd1 O8 . . 86.05(8) ?
O3 Nd1 O8 . . 81.01(8) ?
O6 Nd1 O8 . . 155.32(8) ?
O9 Nd1 O8 . . 49.77(7) ?
O2 Nd1 O5 . . 123.40(8) ?
O3 Nd1 O5 . . 93.58(8) ?
O6 Nd1 O5 . . 49.70(7) ?
O9 Nd1 O5 . . 143.33(8) ?
O8 Nd1 O5 . . 147.45(8) ?
O2 Nd1 N3 . . 86.42(8) ?
O3 Nd1 N3 . . 150.31(8) ?
O6 Nd1 N3 . . 73.44(8) ?
O9 Nd1 N3 . . 70.77(8) ?
O8 Nd1 N3 . . 120.05(8) ?
O5 Nd1 N3 . . 79.05(8) ?
O2 Nd1 N1 . . 147.86(8) ?
O3 Nd1 N1 . . 81.13(8) ?
O6 Nd1 N1 . . 121.37(8) ?
O9 Nd1 N1 . . 102.84(8) ?
O8 Nd1 N1 . . 70.39(8) ?
O5 Nd1 N1 . . 77.07(8) ?
N3 Nd1 N1 . . 124.02(8) ?
O2 Nd1 N2 . . 141.22(8) ?
O3 Nd1 N2 . . 143.39(7) ?
O6 Nd1 N2 . . 115.13(8) ?
O9 Nd1 N2 . . 72.18(8) ?
O8 Nd1 N2 . . 89.48(8) ?
O5 Nd1 N2 . . 75.82(8) ?
N3 Nd1 N2 . . 62.91(8) ?
N1 Nd1 N2 . . 62.43(8) ?
O2 Nd1 N4 . . 98.34(8) ?
O3 Nd1 N4 . . 88.77(8) ?
O6 Nd1 N4 . . 24.74(7) ?
O9 Nd1 N4 . . 142.86(8) ?
O8 Nd1 N4 . . 167.30(8) ?
O5 Nd1 N4 . . 25.20(7) ?
N3 Nd1 N4 . . 72.29(8) ?
N1 Nd1 N4 . . 100.72(8) ?
N2 Nd1 N4 . . 94.35(8) ?
O2 Nd1 N5 . . 79.81(7) ?
O3 Nd1 N5 . . 102.15(8) ?
O6 Nd1 N5 . . 151.74(7) ?
O9 Nd1 N5 . . 24.95(7) ?
O8 Nd1 N5 . . 24.82(7) ?
O5 Nd1 N5 . . 155.25(7) ?
N3 Nd1 N5 . . 95.51(8) ?
N1 Nd1 N5 . . 86.52(8) ?
N2 Nd1 N5 . . 80.20(8) ?
N4 Nd1 N5 . . 167.79(8) ?
C8 O1 C16 . . 118.8(3) ?
C25 O2 Nd1 . . 136.2(2) ?
C27 O3 Nd1 . . 134.1(2) ?
N4 O5 Nd1 . . 95.62(19) ?
N4 O6 Nd1 . . 97.14(18) ?
N5 O8 Nd1 . . 97.23(18) ?
N5 O9 Nd1 . . 97.11(18) ?
C1 N1 C5 . . 117.8(3) ?
C1 N1 Nd1 . . 120.7(2) ?
C5 N1 Nd1 . . 121.33(19) ?
C6 N2 C10 . . 117.6(3) ?
C6 N2 Nd1 . . 120.74(19) ?
C10 N2 Nd1 . . 120.26(19) ?
C15 N3 C11 . . 118.3(3) ?
C15 N3 Nd1 . . 119.7(2) ?
C11 N3 Nd1 . . 121.7(2) ?
O4 N4 O6 . . 121.9(3) ?
O4 N4 O5 . . 121.6(3) ?
O6 N4 O5 . . 116.5(3) ?
O4 N4 Nd1 . . 169.6(2) ?
O6 N4 Nd1 . . 58.12(16) ?
O5 N4 Nd1 . . 59.18(17) ?
O7 N5 O8 . . 122.7(3) ?
O7 N5 O9 . . 121.4(3) ?
O8 N5 O9 . . 115.9(3) ?
O7 N5 Nd1 . . 179.3(2) ?
O8 N5 Nd1 . . 57.95(16) ?
O9 N5 Nd1 . . 57.94(15) ?
N1 C1 C2 . . 124.2(3) ?
N1 C1 H1A . . 117.9 ?
C2 C1 H1A . . 117.9 ?
C1 C2 C3 . . 118.2(3) ?
C1 C2 H2A . . 120.9 ?
C3 C2 H2A . . 120.9 ?
C4 C3 C2 . . 118.6(3) ?
C4 C3 H3A . . 120.7 ?
C2 C3 H3A . . 120.7 ?
C3 C4 C5 . . 120.6(3) ?
C3 C4 H4A . . 119.7 ?
C5 C4 H4A . . 119.7 ?
N1 C5 C4 . . 120.7(3) ?
N1 C5 C6 . . 116.3(3) ?
C4 C5 C6 . . 123.0(3) ?
N2 C6 C7 . . 123.3(3) ?
N2 C6 C5 . . 116.6(3) ?
C7 C6 C5 . . 120.1(3) ?
C6 C7 C8 . . 118.5(3) ?
C6 C7 H7A . . 120.8 ?
C8 C7 H7A . . 120.8 ?
O1 C8 C9 . . 116.3(3) ?
O1 C8 C7 . . 124.7(3) ?
C9 C8 C7 . . 119.0(3) ?
C10 C9 C8 . . 119.5(3) ?
C10 C9 H9A . . 120.2 ?
C8 C9 H9A . . 120.2 ?
N2 C10 C9 . . 122.1(3) ?
N2 C10 C11 . . 116.8(3) ?
C9 C10 C11 . . 121.1(3) ?
N3 C11 C12 . . 121.0(3) ?
N3 C11 C10 . . 116.5(3) ?
C12 C11 C10 . . 122.5(3) ?
C13 C12 C11 . . 119.8(3) ?
C13 C12 H12A . . 120.1 ?
C11 C12 H12A . . 120.1 ?
C14 C13 C12 . . 119.3(3) ?
C14 C13 H13A . . 120.4 ?
C12 C13 H13A . . 120.4 ?
C15 C14 C13 . . 118.3(3) ?
C15 C14 H14A . . 120.8 ?
C13 C14 H14A . . 120.8 ?
N3 C15 C14 . . 123.4(3) ?
N3 C15 H15A . . 118.3 ?
C14 C15 H15A . . 118.3 ?
O1 C16 C17 . . 112.2(3) ?
O1 C16 H16A . . 109.2 ?
C17 C16 H16A . . 109.2 ?
O1 C16 H16B . . 109.2 ?
C17 C16 H16B . . 109.2 ?
H16A C16 H16B . . 107.9 ?
C18 C17 C16 . . 123.5(4) ?
C18 C17 H17A . . 118.2 ?
C16 C17 H17A . . 118.2 ?
C17 C18 H18A . . 120.0 ?
C17 C18 H18B . . 120.0 ?
H18A C18 H18B . . 120.0 ?
C20 C19 C24 . . 120.9(3) ?
C20 C19 H19A . . 119.6 ?
C24 C19 H19A . . 119.6 ?
C19 C20 C21 . . 120.2(3) ?
C19 C20 H20A . . 119.9 ?
C21 C20 H20A . . 119.9 ?
C22 C21 C20 . . 119.3(3) ?
C22 C21 H21A . . 120.3 ?
C20 C21 H21A . . 120.3 ?
C23 C22 C21 . . 120.8(3) ?
C23 C22 H22A . . 119.6 ?
C21 C22 H22A . . 119.6 ?
C22 C23 C24 . . 120.8(3) ?
C22 C23 H23A . . 119.6 ?
C24 C23 H23A . . 119.6 ?
C23 C24 C19 . . 118.0(3) ?
C23 C24 C25 . . 122.8(3) ?
C19 C24 C25 . . 119.2(3) ?
O2 C25 C26 . . 123.8(3) ?
O2 C25 C24 . . 116.6(3) ?
C26 C25 C24 . . 119.6(3) ?
C27 C26 C25 . . 125.8(3) ?
C27 C26 H26 . . 117.1 ?
C25 C26 H26 . . 117.1 ?
O3 C27 C26 . . 125.0(3) ?
O3 C27 C28 . . 116.0(3) ?
C26 C27 C28 . . 118.9(3) ?
C33 C28 C29 . . 118.4(3) ?
C33 C28 C27 . . 120.1(3) ?
C29 C28 C27 . . 121.5(3) ?
C30 C29 C28 . . 120.2(3) ?
C30 C29 H29A . . 119.9 ?
C28 C29 H29A . . 119.9 ?
C31 C30 C29 . . 120.7(4) ?
C31 C30 H30A . . 119.7 ?
C29 C30 H30A . . 119.7 ?
C30 C31 C32 . . 120.0(3) ?
C30 C31 H31A . . 120.0 ?
C32 C31 H31A . . 120.0 ?
C31 C32 C33 . . 119.6(3) ?
C31 C32 H32A . . 120.2 ?
C33 C32 H32A . . 120.2 ?
C32 C33 C28 . . 121.1(3) ?
C32 C33 H33A . . 119.4 ?
C28 C33 H33A . . 119.4 ?
N6 C34 C35 . . 177.6(5) ?
C34 C35 H35A . . 109.5 ?
C34 C35 H35B . . 109.5 ?
H35A C35 H35B . . 109.5 ?
C34 C35 H35C . . 109.5 ?
H35A C35 H35C . . 109.5 ?
H35B C35 H35C . . 109.5 ?

loop_
_geom_bond_atom_site_label_1
_geom_bond_atom_site_label_2
_geom_bond_site_symmetry_2
_geom_bond_distance
_geom_bond_publ_flag
Nd1 O2 . 2.343(2) y
Nd1 O3 . 2.354(2) y
Nd1 O6 . 2.550(2) y
Nd1 O9 . 2.558(2) y
Nd1 O8 . 2.559(2) y
Nd1 O5 . 2.571(3) y
Nd1 N3 . 2.578(3) y
Nd1 N1 . 2.603(2) y
Nd1 N2 . 2.605(2) y
Nd1 N4 . 2.979(3) ?
Nd1 N5 . 2.995(3) ?
O1 C8 . 1.356(3) ?
O1 C16 . 1.445(4) ?
O2 C25 . 1.268(4) ?
O3 C27 . 1.284(4) ?
O4 N4 . 1.224(4) ?
O5 N4 . 1.275(4) ?
O6 N4 . 1.257(4) ?
O7 N5 . 1.220(3) ?
O8 N5 . 1.267(3) ?
O9 N5 . 1.273(3) ?
N1 C1 . 1.343(4) ?
N1 C5 . 1.356(4) ?
N2 C6 . 1.347(4) ?
N2 C10 . 1.353(4) ?
N3 C15 . 1.341(4) ?
N3 C11 . 1.355(4) ?
C1 C2 . 1.368(4) ?
C1 H1A . 0.9300 ?
C2 C3 . 1.382(5) ?
C2 H2A . 0.9300 ?
C3 C4 . 1.377(4) ?
C3 H3A . 0.9300 ?
C4 C5 . 1.386(4) ?
C4 H4A . 0.9300 ?
C5 C6 . 1.491(4) ?
C6 C7 . 1.383(4) ?
C7 C8 . 1.383(4) ?
C7 H7A . 0.9300 ?
C8 C9 . 1.382(4) ?
C9 C10 . 1.382(4) ?
C9 H9A . 0.9300 ?
C10 C11 . 1.488(4) ?
C11 C12 . 1.384(4) ?
C12 C13 . 1.377(5) ?
C12 H12A . 0.9300 ?
C13 C14 . 1.377(5) ?
C13 H13A . 0.9300 ?
C14 C15 . 1.373(5) ?
C14 H14A . 0.9300 ?
C15 H15A . 0.9300 ?
C16 C17 . 1.491(5) ?
C16 H16A . 0.9700 ?
C16 H16B . 0.9700 ?
C17 C18 . 1.307(5) ?
C17 H17A . 0.9300 ?
C18 H18A . 0.9300 ?
C18 H18B . 0.9300 ?
C19 C20 . 1.374(5) ?
C19 C24 . 1.398(4) ?
C19 H19A . 0.9300 ?
C20 C21 . 1.388(5) ?
C20 H20A . 0.9300 ?
C21 C22 . 1.375(5) ?
C21 H21A . 0.9300 ?
C22 C23 . 1.373(5) ?
C22 H22A . 0.9300 ?
C23 C24 . 1.392(4) ?
C23 H23A . 0.9300 ?
C24 C25 . 1.495(4) ?
C25 C26 . 1.405(4) ?
C26 C27 . 1.384(4) ?
C26 H26 . 0.9300 ?
C27 C28 . 1.493(4) ?
C28 C33 . 1.388(5) ?
C28 C29 . 1.392(5) ?
C29 C30 . 1.384(5) ?
C29 H29A . 0.9300 ?
C30 C31 . 1.371(5) ?
C30 H30A . 0.9300 ?
C31 C32 . 1.377(5) ?
C31 H31A . 0.9300 ?
C32 C33 . 1.386(5) ?
C32 H32A . 0.9300 ?
C33 H33A . 0.9300 ?
N6 C34 . 1.138(5) ?
C34 C35 . 1.436(6) ?
C35 H35A . 0.9600 ?
C35 H35B . 0.9600 ?
C35 H35C . 0.9600 ?
